data_4341239
loop_
_publ_author_name
'Radtke, Aleksandra'
'Piszczek, Piotr'
'Muzio\/l, Tadeusz'
'Wojtczak, Andrzej'

_publ_section_title
;
 The Structural Conversion of Multinuclear Titanium(IV) \m-Oxo-complexes
;
_journal_name_full 'Inorganic Chemistry'
_journal_page_first 141006083028009
_journal_paper_doi 10.1021/ic5002545
_journal_year 2014
_chemical_formula_moiety 'C60 H120 O24 Ti6, C7 H8'
_chemical_formula_sum 'C67 H128 O24 Ti6'
_chemical_formula_weight 1605.09
_space_group_crystal_system cubic
_space_group_IT_number 205
_space_group_name_Hall '-P 2ac 2ab 3'
_space_group_name_H-M_alt 'P a -3'
_symmetry_cell_setting cubic
_symmetry_Int_Tables_number 205
_symmetry_space_group_name_Hall '-P 2ac 2ab 3'
_symmetry_space_group_name_H-M 'P a -3'
_atom_sites_solution_hydrogens mixed
_audit_creation_method SHELXL-2013
_cell_angle_alpha 90
_cell_angle_beta 90
_cell_angle_gamma 90
_cell_formula_units_Z 4
_cell_length_a 20.5595(2)
_cell_length_b 20.5595(2)
_cell_length_c 20.5595(2)
_cell_measurement_temperature 293(2)
_cell_volume 8690.36(15)
_computing_data_collection CrysAlisCCD
_computing_data_reduction 'CrysAlis 171'
_computing_publication_material CIFTAB
_computing_structure_refinement 'SHELXL-2013 (Sheldrick, 2013)'
_computing_structure_solution 'SHELXS-97 (Sheldrick, 1990)'
_diffrn_ambient_temperature 293(2)
_diffrn_measured_fraction_theta_full 0.976
_diffrn_measured_fraction_theta_max 0.996
_diffrn_measurement_device_type 'Oxford Sapphire CCD diffractometer'
_diffrn_measurement_method 'phi and omega scans'
_diffrn_radiation_probe x-ray
_diffrn_radiation_type MoK\a
_diffrn_radiation_wavelength 0.71073
_diffrn_reflns_av_R_equivalents 0.2208
_diffrn_reflns_av_unetI/netI 0.0556
_diffrn_reflns_Laue_measured_fraction_full 0.976
_diffrn_reflns_Laue_measured_fraction_max 0.996
_diffrn_reflns_limit_h_max 24
_diffrn_reflns_limit_h_min -20
_diffrn_reflns_limit_k_max 24
_diffrn_reflns_limit_k_min -24
_diffrn_reflns_limit_l_max 24
_diffrn_reflns_limit_l_min -24
_diffrn_reflns_number 55395
_diffrn_reflns_point_group_measured_fraction_full 0.976
_diffrn_reflns_point_group_measured_fraction_max 0.996
_diffrn_reflns_theta_full 25.242
_diffrn_reflns_theta_max 25.004
_diffrn_reflns_theta_min 2.215
_diffrn_source 'fine-focus sealed X-ray tube'
_exptl_absorpt_coefficient_mu 0.589
_exptl_absorpt_correction_T_max 0.8363
_exptl_absorpt_correction_T_min 0.7621
_exptl_absorpt_correction_type numerical
_exptl_absorpt_process_details 'CrysAlis CCD, Oxford 2001'
_exptl_crystal_colour colourless
_exptl_crystal_density_diffrn 1.227
_exptl_crystal_F_000 3416
_exptl_crystal_size_max 0.488
_exptl_crystal_size_mid 0.365
_exptl_crystal_size_min 0.315
_refine_diff_density_max 0.477
_refine_diff_density_min -0.351
_refine_diff_density_rms 0.080
_refine_ls_extinction_method none
_refine_ls_goodness_of_fit_ref 1.165
_refine_ls_hydrogen_treatment mixed
_refine_ls_matrix_type full
_refine_ls_number_parameters 167
_refine_ls_number_reflns 2562
_refine_ls_number_restraints 7
_refine_ls_restrained_S_all 1.164
_refine_ls_R_factor_all 0.1193
_refine_ls_R_factor_gt 0.0855
_refine_ls_shift/su_max 0.005
_refine_ls_shift/su_mean 0.001
_refine_ls_structure_factor_coef Fsqd
_refine_ls_weighting_details 'w=1/[\s^2^(Fo^2^)+(0.0813P)^2^+26.0651P] where P=(Fo^2^+2Fc^2^)/3'
_refine_ls_weighting_scheme calc
_refine_ls_wR_factor_gt 0.2051
_refine_ls_wR_factor_ref 0.2346
_reflns_Friedel_coverage 0.000
_reflns_number_gt 1875
_reflns_number_total 2562
_reflns_threshold_expression 'I > 2\s(I)'
_cod_data_source_file ic5002545_si_002.cif
_cod_data_source_block structure1
_cod_original_cell_volume 8690.4(3)
_cod_database_code 4341239
_shelx_space_group_comment
;
The symmetry employed for this shelxl refinement is uniquely defined
by the following loop, which should always be used as a source of
symmetry information in preference to the above space-group names.
They are only intended as comments.
;
_shelx_estimated_absorpt_t_min 0.762
_shelx_estimated_absorpt_t_max 0.836
_shelxl_version_number 2013-4

loop_
_space_group_symop_operation_xyz
'x, y, z'
'-x+1/2, -y, z+1/2'
'-x, y+1/2, -z+1/2'
'x+1/2, -y+1/2, -z'
'z, x, y'
'z+1/2, -x+1/2, -y'
'-z+1/2, -x, y+1/2'
'-z, x+1/2, -y+1/2'
'y, z, x'
'-y, z+1/2, -x+1/2'
'y+1/2, -z+1/2, -x'
'-y+1/2, -z, x+1/2'
'-x, -y, -z'
'x-1/2, y, -z-1/2'
'x, -y-1/2, z-1/2'
'-x-1/2, y-1/2, z'
'-z, -x, -y'
'-z-1/2, x-1/2, y'
'z-1/2, x, -y-1/2'
'z, -x-1/2, y-1/2'
'-y, -z, -x'
'y, -z-1/2, x-1/2'
'-y-1/2, z-1/2, x'
'y-1/2, z, -x-1/2'

loop_
_atom_site_label
_atom_site_type_symbol
_atom_site_fract_x
_atom_site_fract_y
_atom_site_fract_z
_atom_site_U_iso_or_equiv
_atom_site_adp_type
_atom_site_occupancy
_atom_site_site_symmetry_order
_atom_site_calc_flag
_atom_site_refinement_flags_posn
_atom_site_refinement_flags_adp
_atom_site_refinement_flags_occupancy
_atom_site_disorder_assembly
_atom_site_disorder_group
Ti1 Ti 0.39447(4) 0.46693(5) 0.02767(4) 0.0398(4) Uani 1 1 d . . . . .
O1 O 0.41794(16) 0.53243(16) -0.03395(17) 0.0403(8) Uani 1 1 d . . . . .
O2 O 0.32720(18) 0.4301(2) -0.0372(2) 0.0536(10) Uani 1 1 d . . . . .
O3 O 0.3798(2) 0.4302(2) -0.13142(19) 0.0570(11) Uani 1 1 d . . . . .
C4 C 0.3329(3) 0.4148(3) -0.0966(3) 0.0543(15) Uani 1 1 d . . . . .
C5 C 0.2782(4) 0.3742(4) -0.1271(4) 0.081(2) Uani 1 1 d . . . . .
C6 C 0.2123(5) 0.4038(8) -0.1070(8) 0.186(7) Uani 1 1 d . . . . .
H6A H 0.2132 0.4145 -0.0616 0.224 Uiso 1 1 calc R U . . .
H6B H 0.1782 0.3729 -0.1150 0.224 Uiso 1 1 calc R U . . .
H6C H 0.2043 0.4425 -0.1320 0.224 Uiso 1 1 calc R U . . .
C7 C 0.2827(6) 0.3726(8) -0.1984(5) 0.180(7) Uani 1 1 d . . . . .
H7A H 0.2770 0.4157 -0.2154 0.216 Uiso 1 1 calc R U . . .
H7B H 0.2494 0.3447 -0.2155 0.216 Uiso 1 1 calc R U . . .
H7C H 0.3246 0.3563 -0.2110 0.216 Uiso 1 1 calc R U . . .
C8 C 0.2775(8) 0.3091(7) -0.0922(7) 0.170(6) Uani 1 1 d . . . . .
H8A H 0.2686 0.3165 -0.0465 0.204 Uiso 1 1 calc R U . . .
H8B H 0.2423 0.2829 -0.1096 0.204 Uiso 1 1 calc R U . . .
C9 C 0.3375(8) 0.2727(7) -0.0978(10) 0.212(9) Uani 1 1 d . . . . .
H9A H 0.3506 0.2711 -0.1426 0.254 Uiso 1 1 calc R U . . .
H9B H 0.3310 0.2293 -0.0820 0.254 Uiso 1 1 calc R U . . .
H9C H 0.3708 0.2937 -0.0727 0.254 Uiso 1 1 calc R U . . .
O11 O 0.33478(19) 0.5095(2) 0.0713(2) 0.0591(11) Uani 1 1 d . . . . .
C12 C 0.2689(4) 0.5306(5) 0.0795(4) 0.086(2) Uani 1 1 d . . . . .
C13 C 0.2274(4) 0.4696(6) 0.0854(6) 0.144(5) Uani 1 1 d . . . . .
H13A H 0.2334 0.4430 0.0475 0.173 Uiso 1 1 calc R U . . .
H13B H 0.1824 0.4817 0.0890 0.173 Uiso 1 1 calc R U . . .
H13C H 0.2402 0.4457 0.1234 0.173 Uiso 1 1 calc R U . . .
C14 C 0.2515(5) 0.5704(6) 0.0212(5) 0.119(4) Uani 1 1 d . . . . .
H14A H 0.2824 0.6050 0.0161 0.142 Uiso 1 1 calc R U . . .
H14B H 0.2088 0.5885 0.0268 0.142 Uiso 1 1 calc R U . . .
H14C H 0.2520 0.5433 -0.0169 0.142 Uiso 1 1 calc R U . . .
C15 C 0.2664(6) 0.5699(7) 0.1401(5) 0.161(6) Uani 1 1 d . . . . .
H15A H 0.2820 0.5443 0.1759 0.194 Uiso 1 1 calc R U . . .
H15B H 0.2223 0.5830 0.1484 0.194 Uiso 1 1 calc R U . . .
H15C H 0.2932 0.6078 0.1352 0.194 Uiso 1 1 calc R U . . .
C22 C 0.0804(16) 0.5804(16) -0.0804(16) 0.34(6) Uani 0.5 3 d DS T P A .
H22A H 0.0546 0.6145 -0.0992 0.513 Uiso 0.1667 1 calc R U P . .
H22B H 0.0992 0.5546 -0.1145 0.513 Uiso 0.1667 1 calc R U P . .
H22C H 0.1145 0.5992 -0.0546 0.513 Uiso 0.1667 1 calc R U P . .
C21 C 0.0382(11) 0.5382(11) -0.0382(11) 0.23(2) Uani 1 3 d DS T P . .
H21 H 0.0643(13) 0.5643(13) -0.0643(13) 0.279 Uiso 0.5 3 d DS U P . .
C23 C -0.028(2) 0.549(3) -0.038(4) 0.22(4) Uani 0.3333 1 d D . P A -1
H23 H -0.0467 0.5786 -0.0666 0.264 Uiso 0.3333 1 calc R U P A -1
C24 C -0.066(2) 0.514(5) 0.005(6) 0.24(3) Uani 0.3333 1 d D . P A -1
H24 H -0.1095 0.5251 0.0118 0.290 Uiso 0.3333 1 calc R U P A -1

loop_
_atom_site_aniso_label
_atom_site_aniso_U_11
_atom_site_aniso_U_22
_atom_site_aniso_U_33
_atom_site_aniso_U_23
_atom_site_aniso_U_13
_atom_site_aniso_U_12
Ti1 0.0338(5) 0.0449(6) 0.0407(6) 0.0035(4) 0.0013(4) -0.0017(4)
O1 0.0326(18) 0.0413(19) 0.047(2) 0.0037(15) -0.0019(15) 0.0014(14)
O2 0.038(2) 0.064(3) 0.058(3) 0.007(2) -0.0073(18) -0.0116(18)
O3 0.065(3) 0.062(3) 0.044(2) 0.0043(19) -0.010(2) -0.022(2)
C4 0.054(4) 0.056(4) 0.053(4) 0.018(3) -0.018(3) -0.014(3)
C5 0.070(5) 0.092(6) 0.080(5) 0.007(4) -0.028(4) -0.038(4)
C6 0.071(7) 0.240(16) 0.249(17) -0.076(13) -0.048(9) -0.033(8)
C7 0.159(11) 0.295(17) 0.087(7) -0.015(9) -0.043(7) -0.141(12)
C8 0.191(15) 0.124(10) 0.196(13) 0.017(10) -0.080(12) -0.090(11)
C9 0.169(14) 0.121(11) 0.34(3) -0.055(13) -0.077(16) 0.014(10)
O11 0.044(2) 0.073(3) 0.060(3) 0.005(2) 0.0146(19) 0.009(2)
C12 0.054(4) 0.130(7) 0.074(5) 0.002(5) 0.018(4) 0.025(4)
C13 0.055(5) 0.198(13) 0.179(11) 0.030(9) 0.040(6) -0.008(7)
C14 0.089(6) 0.152(9) 0.115(8) 0.011(7) -0.001(6) 0.046(7)
C15 0.134(10) 0.247(15) 0.102(8) -0.015(9) 0.037(7) 0.093(10)
C22 0.34(6) 0.34(6) 0.34(6) -0.05(8) -0.05(8) 0.05(8)
C21 0.23(2) 0.23(2) 0.23(2) -0.06(3) -0.06(3) 0.06(3)
C23 0.20(8) 0.13(4) 0.34(14) -0.09(6) -0.04(8) 0.04(4)
C24 0.14(6) 0.25(11) 0.33(12) -0.02(11) -0.02(7) 0.10(6)

loop_
_atom_type_symbol
_atom_type_description
_atom_type_scat_dispersion_real
_atom_type_scat_dispersion_imag
_atom_type_scat_source
C C 0.0033 0.0016 'International Tables Vol C Tables 4.2.6.8 and 6.1.1.4'
H H 0.0000 0.0000 'International Tables Vol C Tables 4.2.6.8 and 6.1.1.4'
O O 0.0106 0.0060 'International Tables Vol C Tables 4.2.6.8 and 6.1.1.4'
Ti Ti 0.2776 0.4457 'International Tables Vol C Tables 4.2.6.8 and 6.1.1.4'

loop_
_geom_angle_atom_site_label_1
_geom_angle_atom_site_label_2
_geom_angle_atom_site_label_3
_geom_angle
_geom_angle_site_symmetry_1
_geom_angle_site_symmetry_3
O11 Ti1 O1 105.15(18) . 10_655
O11 Ti1 O1 99.43(18) . .
O1 Ti1 O1 101.54(19) 10_655 .
O11 Ti1 O3 92.20(19) . 19_656
O1 Ti1 O3 87.02(16) 10_655 19_656
O1 Ti1 O3 163.12(17) . 19_656
O11 Ti1 O2 92.56(19) . .
O1 Ti1 O2 156.79(17) 10_655 .
O1 Ti1 O2 89.95(16) . .
O3 Ti1 O2 77.26(16) 19_656 .
O11 Ti1 O1 175.91(17) . 19_656
O1 Ti1 O1 77.95(15) 10_655 19_656
O1 Ti1 O1 77.19(14) . 19_656
O3 Ti1 O1 90.62(15) 19_656 19_656
O2 Ti1 O1 85.17(15) . 19_656
O11 Ti1 Ti1 139.92(14) . 22_565
O1 Ti1 Ti1 98.12(11) 10_655 22_565
O1 Ti1 Ti1 43.31(10) . 22_565
O3 Ti1 Ti1 121.55(13) 19_656 22_565
O2 Ti1 Ti1 76.44(12) . 22_565
O1 Ti1 Ti1 36.16(9) 19_656 22_565
O11 Ti1 Ti1 146.57(14) . 19_656
O1 Ti1 Ti1 43.10(10) 10_655 19_656
O1 Ti1 Ti1 97.96(10) . 19_656
O3 Ti1 Ti1 78.26(12) 19_656 19_656
O2 Ti1 Ti1 115.82(13) . 19_656
O1 Ti1 Ti1 37.16(9) 19_656 19_656
Ti1 Ti1 Ti1 68.22(4) 22_565 19_656
Ti1 O1 Ti1 135.2(2) 7_564 .
Ti1 O1 Ti1 100.74(15) 7_564 22_565
Ti1 O1 Ti1 99.53(15) . 22_565
C4 O2 Ti1 130.7(4) . .
C4 O3 Ti1 129.3(4) . 22_565
O3 C4 O2 124.4(5) . .
O3 C4 C5 118.1(6) . .
O2 C4 C5 117.5(6) . .
C7 C5 C8 116.9(10) . .
C7 C5 C4 112.0(7) . .
C8 C5 C4 107.1(7) . .
C7 C5 C6 109.4(10) . .
C8 C5 C6 102.3(11) . .
C4 C5 C6 108.6(7) . .
C5 C6 H6A 109.5 . .
C5 C6 H6B 109.5 . .
H6A C6 H6B 109.5 . .
C5 C6 H6C 109.5 . .
H6A C6 H6C 109.5 . .
H6B C6 H6C 109.5 . .
C5 C7 H7A 109.5 . .
C5 C7 H7B 109.5 . .
H7A C7 H7B 109.5 . .
C5 C7 H7C 109.5 . .
H7A C7 H7C 109.5 . .
H7B C7 H7C 109.5 . .
C9 C8 C5 114.1(13) . .
C9 C8 H8A 108.7 . .
C5 C8 H8A 108.7 . .
C9 C8 H8B 108.7 . .
C5 C8 H8B 108.7 . .
H8A C8 H8B 107.6 . .
C8 C9 H9A 109.5 . .
C8 C9 H9B 109.5 . .
H9A C9 H9B 109.5 . .
C8 C9 H9C 109.5 . .
H9A C9 H9C 109.5 . .
H9B C9 H9C 109.5 . .
C12 O11 Ti1 150.9(5) . .
O11 C12 C15 107.3(7) . .
O11 C12 C14 107.3(6) . .
C15 C12 C14 111.5(9) . .
O11 C12 C13 106.9(7) . .
C15 C12 C13 111.3(9) . .
C14 C12 C13 112.4(9) . .
C12 C13 H13A 109.5 . .
C12 C13 H13B 109.5 . .
H13A C13 H13B 109.5 . .
C12 C13 H13C 109.5 . .
H13A C13 H13C 109.5 . .
H13B C13 H13C 109.5 . .
C12 C14 H14A 109.5 . .
C12 C14 H14B 109.5 . .
H14A C14 H14B 109.5 . .
C12 C14 H14C 109.5 . .
H14A C14 H14C 109.5 . .
H14B C14 H14C 109.5 . .
C12 C15 H15A 109.5 . .
C12 C15 H15B 109.5 . .
H15A C15 H15B 109.5 . .
C12 C15 H15C 109.5 . .
H15A C15 H15C 109.5 . .
H15B C15 H15C 109.5 . .
C21 C22 H22A 109.5 . .
C21 C22 H22B 109.5 . .
H22A C22 H22B 109.5 . .
C21 C22 H22C 109.5 . .
H22A C22 H22C 109.5 . .
H22B C22 H22C 109.5 . .
C21 C22 H21 0(5) . .
H22A C22 H21 109.5 . .
H22B C22 H21 109.5 . .
H22C C22 H21 109.5 . .
C23 C21 C24 47(5) . 23_665
C23 C21 C24 57(5) . 20_565
C24 C21 C24 98(3) 23_665 20_565
C23 C21 C24 122(5) . 13_565
C24 C21 C24 98(3) 23_665 13_565
C24 C21 C24 98(3) 20_565 13_565
C23 C21 C22 119(3) . .
C24 C21 C22 119(2) 23_665 .
C24 C21 C22 119(2) 20_565 .
C24 C21 C22 119(2) 13_565 .
C23 C21 H21 119(3) . .
C24 C21 H21 119(2) 23_665 .
C24 C21 H21 119(2) 20_565 .
C24 C21 H21 119(2) 13_565 .
C22 C21 H21 0(3) . .
C21 C23 C24 119(4) . .
C21 C23 H21 24.1(12) . .
C24 C23 H21 142(3) . .
C21 C23 H23 120.7 . .
C24 C23 H23 120.7 . .
H21 C23 H23 96.7 . .
C23 C24 C21 119(4) . 13_565
C23 C24 H24 120.7 . .
C21 C24 H24 120.7 13_565 .

loop_
_geom_bond_atom_site_label_1
_geom_bond_atom_site_label_2
_geom_bond_distance
_geom_bond_site_symmetry_2
Ti1 O11 1.753(4) .
Ti1 O1 1.873(3) 10_655
Ti1 O1 1.911(3) .
Ti1 O3 2.060(4) 19_656
Ti1 O2 2.066(4) .
Ti1 O1 2.170(4) 19_656
Ti1 Ti1 3.1196(15) 22_565
Ti1 Ti1 3.1196(15) 19_656
O1 Ti1 1.873(3) 7_564
O1 Ti1 2.170(4) 22_565
O2 C4 1.264(7) .
O3 C4 1.242(7) .
O3 Ti1 2.060(4) 22_565
C4 C5 1.536(8) .
C5 C7 1.470(13) .
C5 C8 1.519(14) .
C5 C6 1.543(15) .
C6 H6A 0.9600 .
C6 H6B 0.9600 .
C6 H6C 0.9600 .
C7 H7A 0.9600 .
C7 H7B 0.9600 .
C7 H7C 0.9600 .
C8 C9 1.447(19) .
C8 H8A 0.9700 .
C8 H8B 0.9700 .
C9 H9A 0.9600 .
C9 H9B 0.9600 .
C9 H9C 0.9600 .
O11 C12 1.433(8) .
C12 C15 1.486(14) .
C12 C14 1.496(12) .
C12 C13 1.521(13) .
C13 H13A 0.9600 .
C13 H13B 0.9600 .
C13 H13C 0.9600 .
C14 H14A 0.9600 .
C14 H14B 0.9600 .
C14 H14C 0.9600 .
C15 H15A 0.9600 .
C15 H15B 0.9600 .
C15 H15C 0.9600 .
C22 C21 1.50(4) .
C22 H22A 0.9600 .
C22 H22B 0.9600 .
C22 H22C 0.9600 .
C22 H21 0.57(4) .
C21 C23 1.38(4) .
C21 C24 1.40(2) 23_665
C21 C24 1.40(2) 20_565
C21 C24 1.40(2) 13_565
C21 H21 0.93(2) .
C23 C24 1.38(4) .
C23 H21 2.00(5) .
C23 H23 0.9300 .
C24 C21 1.40(2) 13_565
C24 H24 0.9300 .

loop_
_geom_torsion_atom_site_label_1
_geom_torsion_atom_site_label_2
_geom_torsion_atom_site_label_3
_geom_torsion_atom_site_label_4
_geom_torsion
_geom_torsion_site_symmetry_1
_geom_torsion_site_symmetry_4
Ti1 O3 C4 O2 9.2(9) 22_565 .
Ti1 O3 C4 C5 -170.4(5) 22_565 .
Ti1 O2 C4 O3 -13.4(9) . .
Ti1 O2 C4 C5 166.2(5) . .
O3 C4 C5 C7 -13.6(12) . .
O2 C4 C5 C7 166.8(9) . .
O3 C4 C5 C8 115.8(10) . .
O2 C4 C5 C8 -63.8(11) . .
O3 C4 C5 C6 -134.5(9) . .
O2 C4 C5 C6 45.9(10) . .
C7 C5 C8 C9 66.0(14) . .
C4 C5 C8 C9 -60.5(14) . .
C6 C5 C8 C9 -174.6(12) . .
O1 Ti1 O11 C12 -169.9(10) 10_655 .
O1 Ti1 O11 C12 85.3(10) . .
O3 Ti1 O11 C12 -82.4(10) 19_656 .
O2 Ti1 O11 C12 -5.1(10) . .
Ti1 Ti1 O11 C12 66.8(10) 22_565 .
Ti1 Ti1 O11 C12 -154.3(9) 19_656 .
Ti1 O11 C12 C15 179.6(8) . .
Ti1 O11 C12 C14 -60.5(13) . .
Ti1 O11 C12 C13 60.2(13) . .
C24 C21 C23 C24 81(7) 23_665 .
C24 C21 C23 C24 -66(7) 20_565 .
C24 C21 C23 C24 12(11) 13_565 .
C22 C21 C23 C24 -174(5) . .
C21 C23 C24 C21 -11(10) . 13_565
